data_7003003
loop_
_publ_author_name
'\/Lakomska, Iwona'
'Kooijman, Huub'
'Spek, Anthony L.'
'Shen, Wei-Zheng'
'Reedijk, Jan'

_publ_section_title
;
 Mono- and dinuclear platinum(II) compounds with
 5,7-dimethyl-1,2,4-triazolo[1,5-a]pyrimidine. Structure, cytotoxic
 activity and reaction with 5&#x2032;-GMP
;
_journal_issue 48
_journal_name_full 'Dalton Transactions'
_journal_page_first 10736
_journal_page_last 10741
_journal_paper_doi 10.1039/b912404g
_journal_year 2009
_chemical_formula_moiety '(C28 H32 Cl2 N16 Pt2)2+, 3(N O3)-, H+, 6(H2 O)'
_chemical_formula_sum 'C28 H45 Cl2 N19 O15 Pt2'
_chemical_formula_weight 1348.91
_chemical_name_systematic
;
?
;
_space_group_IT_number 15
_symmetry_cell_setting monoclinic
_symmetry_space_group_name_Hall '-C 2yc'
_symmetry_space_group_name_H-M 'C 1 2/c 1'
_atom_sites_solution_hydrogens geom
_atom_sites_solution_primary direct
_atom_sites_solution_secondary difmap
_audit_creation_method SHELXL-97
_cell_angle_alpha 90.00
_cell_angle_beta 130.84(3)
_cell_angle_gamma 90.00
_cell_formula_units_Z 4
_cell_length_a 26.974(5)
_cell_length_b 11.294(2)
_cell_length_c 20.317(4)
_cell_measurement_reflns_used 1500
_cell_measurement_temperature 293(2)
_cell_measurement_theta_max 27.5
_cell_measurement_theta_min 3
_cell_volume 4683(3)
_computing_structure_refinement 'SHELXL-97 (Sheldrick, 1997)'
_computing_structure_solution 'SHELXS-97 (Sheldrick, 1990)'
_diffrn_ambient_temperature 293(2)
_diffrn_measured_fraction_theta_full 0.987
_diffrn_measured_fraction_theta_max 0.987
_diffrn_measurement_device_type 'Nonius KappaCCD'
_diffrn_measurement_method 'Omega and phi scans'
_diffrn_radiation_monochromator graphite
_diffrn_radiation_source 'fine-focus sealed tube'
_diffrn_radiation_type MoK\a
_diffrn_radiation_wavelength 0.71073
_diffrn_reflns_av_R_equivalents 0.0485
_diffrn_reflns_av_sigmaI/netI 0.1232
_diffrn_reflns_limit_h_max 32
_diffrn_reflns_limit_h_min -32
_diffrn_reflns_limit_k_max 0
_diffrn_reflns_limit_k_min -13
_diffrn_reflns_limit_l_max 24
_diffrn_reflns_limit_l_min -24
_diffrn_reflns_number 8082
_diffrn_reflns_theta_full 25.33
_diffrn_reflns_theta_max 25.33
_diffrn_reflns_theta_min 2.06
_exptl_absorpt_coefficient_mu 6.165
_exptl_absorpt_correction_type none
_exptl_crystal_colour yellow
_exptl_crystal_density_diffrn 1.913
_exptl_crystal_density_method 'not measured'
_exptl_crystal_description cube
_exptl_crystal_F_000 2624
_exptl_crystal_size_max 0.10
_exptl_crystal_size_mid 0.10
_exptl_crystal_size_min 0.10
_refine_diff_density_max 1.246
_refine_diff_density_min -0.816
_refine_diff_density_rms 0.136
_refine_ls_extinction_method none
_refine_ls_goodness_of_fit_ref 0.888
_refine_ls_hydrogen_treatment constr
_refine_ls_matrix_type full
_refine_ls_number_parameters 303
_refine_ls_number_reflns 4235
_refine_ls_number_restraints 0
_refine_ls_restrained_S_all 0.888
_refine_ls_R_factor_all 0.0861
_refine_ls_R_factor_gt 0.0337
_refine_ls_shift/su_max 0.050
_refine_ls_shift/su_mean 0.001
_refine_ls_structure_factor_coef Fsqd
_refine_ls_weighting_details 'calc w=1/[\s^2^(Fo^2^)+(0.0268P)^2^+0.0000P] where P=(Fo^2^+2Fc^2^)/3'
_refine_ls_weighting_scheme calc
_refine_ls_wR_factor_gt 0.0698
_refine_ls_wR_factor_ref 0.0758
_reflns_number_gt 2397
_reflns_number_total 4235
_reflns_threshold_expression I>2\s(I)
_cod_data_source_file b912404g.txt
_cod_data_source_block n
_cod_original_cell_volume 4682.4(16)
_cod_original_sg_symbol_H-M C2/c
_cod_database_code 7003003

loop_
_symmetry_equiv_pos_as_xyz
'x, y, z'
'-x, y, -z+1/2'
'x+1/2, y+1/2, z'
'-x+1/2, y+1/2, -z+1/2'
'-x, -y, -z'
'x, -y, z-1/2'
'-x+1/2, -y+1/2, -z'
'x+1/2, -y+1/2, z-1/2'

loop_
_atom_site_label
_atom_site_type_symbol
_atom_site_fract_x
_atom_site_fract_y
_atom_site_fract_z
_atom_site_U_iso_or_equiv
_atom_site_adp_type
_atom_site_occupancy
_atom_site_symmetry_multiplicity
_atom_site_calc_flag
_atom_site_refinement_flags
_atom_site_disorder_assembly
_atom_site_disorder_group
Pt1 Pt 0.054600(13) 0.44864(3) 0.349976(18) 0.03823(12) Uani 1 1 d . . .
Cl1 Cl 0.02588(9) 0.29584(18) 0.39636(12) 0.0474(5) Uani 1 1 d . . .
N3 N 0.1157(3) 0.3390(6) 0.3555(4) 0.0387(16) Uani 1 1 d . . .
N4 N 0.2164(3) 0.4499(6) 0.4439(4) 0.0482(17) Uani 1 1 d . . .
N1 N 0.1512(4) 0.1773(6) 0.3307(4) 0.062(2) Uani 1 1 d . . .
N8 N 0.2002(3) 0.2609(6) 0.3802(4) 0.0509(18) Uani 1 1 d . . .
N1N N 0.0000 0.9017(16) 0.2500 0.090(5) Uani 1 2 d S . .
N4X N -0.0051(3) 0.5662(5) 0.3458(4) 0.0360(15) Uani 1 1 d . . .
N8X N -0.0959(3) 0.6959(6) 0.2607(4) 0.0448(17) Uani 1 1 d . . .
N1X N 0.1439(3) 0.7285(6) 0.3254(5) 0.0525(19) Uani 1 1 d . . .
N2N N 0.1911(7) 0.4581(17) 0.2385(7) 0.119(5) Uani 1 1 d . . .
N3X N 0.0816(3) 0.5810(5) 0.3124(4) 0.0356(16) Uani 1 1 d . . .
C9X C -0.1318(4) 0.8351(8) 0.3127(6) 0.084(3) Uani 1 1 d . . .
H91 H -0.1184 0.8637 0.3668 0.126 Uiso 1 1 calc R . .
H92 H -0.1751 0.8024 0.2782 0.126 Uiso 1 1 calc R . .
H93 H -0.1319 0.8994 0.2817 0.126 Uiso 1 1 calc R . .
C3 C 0.1789(4) 0.3580(8) 0.3958(5) 0.042(2) Uani 1 1 d . . .
C7 C 0.2640(4) 0.2513(9) 0.4127(6) 0.059(3) Uani 1 1 d . . .
C5 C 0.2774(4) 0.4446(9) 0.4761(5) 0.059(2) Uani 1 1 d . . .
C5X C 0.0070(4) 0.6100(7) 0.4167(5) 0.048(2) Uani 1 1 d . . .
C9 C 0.2823(4) 0.1428(9) 0.3915(5) 0.077(3) Uani 1 1 d . . .
H9A H 0.3224 0.1565 0.4028 0.116 Uiso 1 1 calc R . .
H9B H 0.2481 0.1234 0.3312 0.116 Uiso 1 1 calc R . .
H9C H 0.2883 0.0784 0.4269 0.116 Uiso 1 1 calc R . .
C2 C 0.1019(4) 0.2301(8) 0.3178(5) 0.053(2) Uani 1 1 d . . .
H2A H 0.0606 0.1956 0.2855 0.064 Uiso 1 1 calc R . .
C6 C 0.3026(4) 0.3452(10) 0.4613(6) 0.063(3) Uani 1 1 d . . .
H6A H 0.3461 0.3456 0.4855 0.076 Uiso 1 1 calc R . .
C2X C 0.1330(3) 0.6578(7) 0.3660(5) 0.045(2) Uani 1 1 d . . .
H2X H 0.1579 0.6596 0.4259 0.054 Uiso 1 1 calc R . .
C3X C -0.0581(4) 0.6094(7) 0.2677(5) 0.039(2) Uani 1 1 d . . .
C10X C 0.0662(4) 0.5704(7) 0.5038(5) 0.061(3) Uani 1 1 d . . .
H10A H 0.0673 0.4855 0.5059 0.091 Uiso 1 1 calc R . .
H10B H 0.0651 0.6006 0.5470 0.091 Uiso 1 1 calc R . .
H10C H 0.1045 0.5996 0.5150 0.091 Uiso 1 1 calc R . .
C7X C -0.0857(4) 0.7424(8) 0.3303(6) 0.052(2) Uani 1 1 d . . .
C6X C -0.0345(4) 0.6970(7) 0.4067(6) 0.055(2) Uani 1 1 d . . .
H6X H -0.0258 0.7248 0.4565 0.066 Uiso 1 1 calc R . .
C10 C 0.3209(4) 0.5454(8) 0.5297(7) 0.096(4) Uani 1 1 d . . .
H10D H 0.3081 0.5795 0.5599 0.144 Uiso 1 1 calc R . .
H10E H 0.3176 0.6041 0.4928 0.144 Uiso 1 1 calc R . .
H10F H 0.3654 0.5180 0.5712 0.144 Uiso 1 1 calc R . .
O1W O 0.2817(4) -0.1841(9) 0.4169(6) 0.166(4) Uani 1 1 d . . .
O13 O 0.0000 1.0053(11) 0.2500 0.163(7) Uani 1 2 d S . .
O11 O 0.0128(4) 0.8455(9) 0.3091(6) 0.134(3) Uani 1 1 d . . .
O23 O 0.1416(5) 0.4265(11) 0.2203(6) 0.153(4) Uani 1 1 d . . .
O21 O 0.2077(7) 0.5609(12) 0.2698(9) 0.193(6) Uani 1 1 d . . .
O22 O 0.2241(6) 0.4025(11) 0.2343(7) 0.204(6) Uani 1 1 d . . .
O2W O 0.0236(6) 1.0041(9) 0.4295(9) 0.210(5) Uani 1 1 d . . .
O3W O 0.1690(8) 0.1513(16) 0.1457(10) 0.176(9) Uiso 0.595(15) 1 d P . .
O3W' O 0.0707(11) 0.122(2) 0.0879(15) 0.164(12) Uiso 0.405(15) 1 d P . .

loop_
_atom_site_aniso_label
_atom_site_aniso_U_11
_atom_site_aniso_U_22
_atom_site_aniso_U_33
_atom_site_aniso_U_23
_atom_site_aniso_U_13
_atom_site_aniso_U_12
Pt1 0.03330(16) 0.0394(2) 0.03632(17) 0.00179(19) 0.02028(13) 0.00114(19)
Cl1 0.0488(12) 0.0496(14) 0.0447(11) 0.0073(10) 0.0309(10) 0.0040(10)
N3 0.031(4) 0.040(5) 0.043(4) 0.003(4) 0.023(3) 0.004(3)
N4 0.037(4) 0.046(5) 0.053(4) -0.006(4) 0.025(3) -0.005(4)
N1 0.057(5) 0.058(6) 0.059(5) -0.009(4) 0.033(4) 0.005(5)
N8 0.048(4) 0.048(5) 0.044(4) -0.001(4) 0.024(4) 0.007(4)
N1N 0.070(9) 0.071(13) 0.116(14) 0.000 0.055(11) 0.000
N4X 0.033(3) 0.039(4) 0.033(3) 0.001(4) 0.020(3) 0.001(3)
N8X 0.037(4) 0.046(5) 0.048(4) -0.002(4) 0.026(4) 0.001(4)
N1X 0.042(4) 0.046(5) 0.058(5) 0.000(4) 0.028(4) -0.007(4)
N2N 0.096(9) 0.191(16) 0.087(8) 0.037(10) 0.068(8) 0.046(12)
N3X 0.037(4) 0.032(4) 0.042(4) -0.001(3) 0.028(3) -0.002(3)
C9X 0.086(7) 0.081(8) 0.092(7) -0.018(6) 0.061(6) 0.019(6)
C3 0.047(5) 0.041(6) 0.039(5) 0.009(4) 0.028(4) 0.016(5)
C7 0.049(6) 0.077(8) 0.050(6) 0.019(5) 0.032(5) 0.023(6)
C5 0.047(5) 0.064(7) 0.056(5) 0.013(6) 0.029(5) 0.010(6)
C5X 0.043(5) 0.050(6) 0.050(5) -0.007(5) 0.030(5) -0.009(4)
C9 0.078(7) 0.092(8) 0.074(6) 0.013(6) 0.055(6) 0.042(6)
C2 0.045(5) 0.055(7) 0.056(5) -0.001(5) 0.031(5) -0.001(5)
C6 0.043(5) 0.083(8) 0.064(6) 0.017(6) 0.036(5) 0.005(6)
C2X 0.035(5) 0.041(6) 0.042(5) -0.005(5) 0.018(4) 0.000(4)
C3X 0.038(5) 0.034(5) 0.056(6) -0.005(4) 0.036(5) -0.005(4)
C10X 0.060(6) 0.064(7) 0.043(5) -0.014(5) 0.027(5) -0.007(5)
C7X 0.047(5) 0.049(6) 0.064(6) -0.011(5) 0.039(5) -0.003(5)
C6X 0.061(6) 0.056(7) 0.063(6) -0.018(5) 0.047(5) -0.008(5)
C10 0.050(6) 0.064(7) 0.113(8) -0.025(7) 0.027(6) -0.018(6)
O1W 0.111(7) 0.183(10) 0.147(8) 0.016(7) 0.059(6) -0.025(6)
O13 0.125(11) 0.042(8) 0.243(17) 0.000 0.086(12) 0.000
O11 0.110(7) 0.125(9) 0.163(9) 0.008(7) 0.088(7) -0.029(6)
O23 0.123(8) 0.241(14) 0.109(7) 0.042(7) 0.082(7) 0.019(9)
O21 0.227(15) 0.197(14) 0.207(14) 0.011(10) 0.165(13) 0.050(11)
O22 0.170(10) 0.280(15) 0.203(11) 0.032(9) 0.141(10) 0.122(10)
O2W 0.255(13) 0.126(9) 0.346(17) -0.089(9) 0.239(13) -0.066(8)

loop_
_atom_type_symbol
_atom_type_description
_atom_type_scat_dispersion_real
_atom_type_scat_dispersion_imag
_atom_type_scat_source
C C 0.0033 0.0016 'International Tables Vol C Tables 4.2.6.8 and 6.1.1.4'
H H 0.0000 0.0000 'International Tables Vol C Tables 4.2.6.8 and 6.1.1.4'
N N 0.0061 0.0033 'International Tables Vol C Tables 4.2.6.8 and 6.1.1.4'
O O 0.0106 0.0060 'International Tables Vol C Tables 4.2.6.8 and 6.1.1.4'
Cl Cl 0.1484 0.1585 'International Tables Vol C Tables 4.2.6.8 and 6.1.1.4'
Pt Pt -1.7033 8.3905 'International Tables Vol C Tables 4.2.6.8 and 6.1.1.4'

loop_
_geom_angle_atom_site_label_1
_geom_angle_atom_site_label_2
_geom_angle_atom_site_label_3
_geom_angle
_geom_angle_site_symmetry_1
_geom_angle_site_symmetry_3
_geom_angle_publ_flag
N3 Pt1 N3X 89.5(2) . . ?
N3 Pt1 N4X 177.6(2) . . ?
N3X Pt1 N4X 88.5(2) . . ?
N3 Pt1 Cl1 89.92(18) . . ?
N3X Pt1 Cl1 178.70(18) . . ?
N4X Pt1 Cl1 92.10(17) . . ?
N3 Pt1 Pt1 96.66(17) . 2 ?
N3X Pt1 Pt1 76.81(17) . 2 ?
N4X Pt1 Pt1 84.11(16) . 2 ?
Cl1 Pt1 Pt1 104.41(5) . 2 ?
C3 N3 C2 105.0(7) . . ?
C3 N3 Pt1 127.3(6) . . ?
C2 N3 Pt1 127.7(5) . . ?
C5 N4 C3 115.7(8) . . ?
C2 N1 N8 101.3(7) . . ?
C3 N8 N1 111.7(7) . . ?
C3 N8 C7 122.1(8) . . ?
N1 N8 C7 126.2(8) . . ?
O13 N1N O11 122.1(10) . . ?
O13 N1N O11 122.1(10) . 2 ?
O11 N1N O11 116(2) . 2 ?
C5X N4X C3X 117.0(7) . . ?
C5X N4X Pt1 124.0(5) . . ?
C3X N4X Pt1 118.8(5) . . ?
C3X N8X C7X 123.0(7) . . ?
C3X N8X N1X 110.0(7) . 2 ?
C7X N8X N1X 126.9(7) . 2 ?
C2X N1X N8X 103.0(6) . 2 ?
O22 N2N O23 126(2) . . ?
O22 N2N O21 120.6(19) . . ?
O23 N2N O21 113.0(16) . . ?
C3X N3X C2X 104.0(6) 2 . ?
C3X N3X Pt1 129.4(5) 2 . ?
C2X N3X Pt1 126.5(5) . . ?
C7X C9X H91 109.5 . . ?
C7X C9X H92 109.5 . . ?
H91 C9X H92 109.5 . . ?
C7X C9X H93 109.5 . . ?
H91 C9X H93 109.5 . . ?
H92 C9X H93 109.5 . . ?
N4 C3 N3 128.9(8) . . ?
N4 C3 N8 124.3(7) . . ?
N3 C3 N8 106.8(7) . . ?
C6 C7 N8 114.1(8) . . ?
C6 C7 C9 127.8(9) . . ?
N8 C7 C9 118.0(9) . . ?
N4 C5 C6 122.6(9) . . ?
N4 C5 C10 117.7(9) . . ?
C6 C5 C10 119.7(8) . . ?
N4X C5X C6X 119.3(7) . . ?
N4X C5X C10X 119.2(7) . . ?
C6X C5X C10X 121.4(8) . . ?
C7 C9 H9A 109.5 . . ?
C7 C9 H9B 109.5 . . ?
H9A C9 H9B 109.5 . . ?
C7 C9 H9C 109.5 . . ?
H9A C9 H9C 109.5 . . ?
H9B C9 H9C 109.5 . . ?
N1 C2 N3 115.2(7) . . ?
N1 C2 H2A 122.4 . . ?
N3 C2 H2A 122.4 . . ?
C7 C6 C5 121.1(8) . . ?
C7 C6 H6A 119.4 . . ?
C5 C6 H6A 119.4 . . ?
N1X C2X N3X 114.3(7) . . ?
N1X C2X H2X 122.9 . . ?
N3X C2X H2X 122.9 . . ?
N3X C3X N8X 108.7(7) 2 . ?
N3X C3X N4X 129.3(7) 2 . ?
N8X C3X N4X 122.0(7) . . ?
C5X C10X H10A 109.5 . . ?
C5X C10X H10B 109.5 . . ?
H10A C10X H10B 109.5 . . ?
C5X C10X H10C 109.5 . . ?
H10A C10X H10C 109.5 . . ?
H10B C10X H10C 109.5 . . ?
C6X C7X N8X 114.5(8) . . ?
C6X C7X C9X 128.3(8) . . ?
N8X C7X C9X 117.1(8) . . ?
C7X C6X C5X 124.0(8) . . ?
C7X C6X H6X 118.0 . . ?
C5X C6X H6X 118.0 . . ?
C5 C10 H10D 109.5 . . ?
C5 C10 H10E 109.5 . . ?
H10D C10 H10E 109.5 . . ?
C5 C10 H10F 109.5 . . ?
H10D C10 H10F 109.5 . . ?
H10E C10 H10F 109.5 . . ?

loop_
_geom_bond_atom_site_label_1
_geom_bond_atom_site_label_2
_geom_bond_distance
_geom_bond_site_symmetry_2
_geom_bond_publ_flag
Pt1 N3 2.005(6) . ?
Pt1 N3X 2.019(6) . ?
Pt1 N4X 2.046(6) . ?
Pt1 Cl1 2.328(2) . ?
N3 C3 1.339(9) . ?
N3 C2 1.366(9) . ?
N4 C5 1.314(9) . ?
N4 C3 1.328(9) . ?
N1 C2 1.319(9) . ?
N1 N8 1.382(8) . ?
N8 C3 1.368(9) . ?
N8 C7 1.387(10) . ?
N1N O13 1.170(16) . ?
N1N O11 1.192(10) . ?
N1N O11 1.192(10) 2 ?
N4X C5X 1.347(9) . ?
N4X C3X 1.354(9) . ?
N8X C3X 1.351(9) . ?
N8X C7X 1.356(9) . ?
N8X N1X 1.383(8) 2 ?
N1X C2X 1.310(9) . ?
N1X N8X 1.383(8) 2 ?
N2N O22 1.138(13) . ?
N2N O23 1.183(14) . ?
N2N O21 1.257(17) . ?
N3X C3X 1.342(9) 2 ?
N3X C2X 1.373(8) . ?
C9X C7X 1.481(10) . ?
C9X H91 0.9600 . ?
C9X H92 0.9600 . ?
C9X H93 0.9600 . ?
C7 C6 1.356(11) . ?
C7 C9 1.486(11) . ?
C5 C6 1.443(12) . ?
C5 C10 1.480(11) . ?
C5X C6X 1.402(10) . ?
C5X C10X 1.477(10) . ?
C9 H9A 0.9600 . ?
C9 H9B 0.9600 . ?
C9 H9C 0.9600 . ?
C2 H2A 0.9300 . ?
C6 H6A 0.9300 . ?
C2X H2X 0.9300 . ?
C3X N3X 1.342(9) 2 ?
C10X H10A 0.9600 . ?
C10X H10B 0.9600 . ?
C10X H10C 0.9600 . ?
C7X C6X 1.333(10) . ?
C6X H6X 0.9300 . ?
C10 H10D 0.9600 . ?
C10 H10E 0.9600 . ?
C10 H10F 0.9600 . ?

loop_
_geom_torsion_atom_site_label_1
_geom_torsion_atom_site_label_2
_geom_torsion_atom_site_label_3
_geom_torsion_atom_site_label_4
_geom_torsion
_geom_torsion_site_symmetry_1
_geom_torsion_site_symmetry_2
_geom_torsion_site_symmetry_3
_geom_torsion_site_symmetry_4
_geom_torsion_publ_flag
N3X Pt1 N3 C3 50.0(6) . . . . ?
Cl1 Pt1 N3 C3 -128.9(6) . . . . ?
Pt1 Pt1 N3 C3 126.6(6) 2 . . . ?
N3X Pt1 N3 C2 -128.6(6) . . . . ?
Cl1 Pt1 N3 C2 52.5(6) . . . . ?
Pt1 Pt1 N3 C2 -52.0(6) 2 . . . ?
C2 N1 N8 C3 0.7(8) . . . . ?
C2 N1 N8 C7 -180.0(7) . . . . ?
N3X Pt1 N4X C5X -107.8(6) . . . . ?
Cl1 Pt1 N4X C5X 71.0(6) . . . . ?
Pt1 Pt1 N4X C5X 175.3(6) 2 . . . ?
N3X Pt1 N4X C3X 67.8(5) . . . . ?
Cl1 Pt1 N4X C3X -113.4(5) . . . . ?
Pt1 Pt1 N4X C3X -9.1(5) 2 . . . ?
N3 Pt1 N3X C3X 85.6(6) . . . 2 ?
N4X Pt1 N3X C3X -95.7(6) . . . 2 ?
Pt1 Pt1 N3X C3X -11.4(6) 2 . . 2 ?
N3 Pt1 N3X C2X -88.9(6) . . . . ?
N4X Pt1 N3X C2X 89.8(6) . . . . ?
Pt1 Pt1 N3X C2X 174.1(6) 2 . . . ?
C5 N4 C3 N3 179.6(7) . . . . ?
C5 N4 C3 N8 1.2(11) . . . . ?
C2 N3 C3 N4 -178.1(8) . . . . ?
Pt1 N3 C3 N4 3.1(11) . . . . ?
C2 N3 C3 N8 0.5(8) . . . . ?
Pt1 N3 C3 N8 -178.3(4) . . . . ?
N1 N8 C3 N4 177.9(7) . . . . ?
C7 N8 C3 N4 -1.5(11) . . . . ?
N1 N8 C3 N3 -0.8(8) . . . . ?
C7 N8 C3 N3 179.9(7) . . . . ?
C3 N8 C7 C6 0.8(11) . . . . ?
N1 N8 C7 C6 -178.4(7) . . . . ?
C3 N8 C7 C9 -179.5(7) . . . . ?
N1 N8 C7 C9 1.3(12) . . . . ?
C3 N4 C5 C6 -0.5(12) . . . . ?
C3 N4 C5 C10 179.6(7) . . . . ?
C3X N4X C5X C6X -0.6(10) . . . . ?
Pt1 N4X C5X C6X 175.1(5) . . . . ?
C3X N4X C5X C10X -176.9(7) . . . . ?
Pt1 N4X C5X C10X -1.2(10) . . . . ?
N8 N1 C2 N3 -0.4(9) . . . . ?
C3 N3 C2 N1 0.0(9) . . . . ?
Pt1 N3 C2 N1 178.8(5) . . . . ?
N8 C7 C6 C5 -0.1(12) . . . . ?
C9 C7 C6 C5 -179.8(8) . . . . ?
N4 C5 C6 C7 -0.1(13) . . . . ?
C10 C5 C6 C7 179.8(8) . . . . ?
N8X N1X C2X N3X 0.4(9) 2 . . . ?
C3X N3X C2X N1X -1.7(9) 2 . . . ?
Pt1 N3X C2X N1X 173.8(5) . . . . ?
C7X N8X C3X N3X 178.7(7) . . . 2 ?
N1X N8X C3X N3X -2.3(8) 2 . . 2 ?
C7X N8X C3X N4X -2.9(11) . . . . ?
N1X N8X C3X N4X 176.1(6) 2 . . . ?
C5X N4X C3X N3X -179.3(7) . . . 2 ?
Pt1 N4X C3X N3X 4.8(10) . . . 2 ?
C5X N4X C3X N8X 2.6(10) . . . . ?
Pt1 N4X C3X N8X -173.3(5) . . . . ?
C3X N8X C7X C6X 0.9(11) . . . . ?
N1X N8X C7X C6X -177.9(7) 2 . . . ?
C3X N8X C7X C9X -178.8(7) . . . . ?
N1X N8X C7X C9X 2.4(12) 2 . . . ?
N8X C7X C6X C5X 1.2(12) . . . . ?
C9X C7X C6X C5X -179.1(8) . . . . ?
N4X C5X C6X C7X -1.4(13) . . . . ?
C10X C5X C6X C7X 174.8(8) . . . . ?
